data_4516429
loop_
_publ_author_name
'Katzsch, Felix'
'Gruber, Tobias'
'Weber, Edwin'

_publ_section_title
;
 Crystalline Inclusion of Wheel-and-Axle Diol Hosts Featuring
 Benzo[b]thiophene Units as a Lateral Construction Element
;
_journal_issue 10
_journal_name_full 'Crystal Growth &amp; Design'
_journal_page_first 5047
_journal_paper_doi 10.1021/acs.cgd.5b01034
_journal_volume 15
_journal_year 2015
_chemical_formula_moiety 'C40 H26 O2 S4, 2(C4 H8 O2)'
_chemical_formula_sum 'C48 H42 O6 S4'
_chemical_formula_weight 843.06
_chemical_name_systematic
;
 '1,4-Bis[di(benzo[b]thien-2-yl)hydroxymethyl]benzen 1,4-dioxane disolvate'
;
_space_group_IT_number 14
_space_group_name_Hall '-P 2ybc'
_space_group_name_H-M_alt 'P 1 21/c 1'
_symmetry_cell_setting monoclinic
_symmetry_space_group_name_Hall '-P 2ybc'
_symmetry_space_group_name_H-M 'P 1 21/c 1'
_atom_sites_solution_hydrogens geom
_atom_sites_solution_primary direct
_atom_sites_solution_secondary difmap
_audit_creation_method SHELXL-97
_cell_angle_alpha 90.00
_cell_angle_beta 92.373(2)
_cell_angle_gamma 90.00
_cell_formula_units_Z 2
_cell_length_a 12.3347(5)
_cell_length_b 8.9162(3)
_cell_length_c 18.2149(7)
_cell_measurement_reflns_used 3881
_cell_measurement_temperature 100(2)
_cell_measurement_theta_max 27.52
_cell_measurement_theta_min 2.24
_cell_volume 2001.53(13)
_computing_cell_refinement 'Bruker SAINT'
_computing_data_collection 'Bruker APEX2'
_computing_data_reduction 'Bruker SAINT'
_computing_molecular_graphics 'Bruker SHELXTL'
_computing_publication_material 'Bruker SHELXTL'
_computing_structure_refinement 'SHELXL-97 (Sheldrick, 2008)'
_computing_structure_solution 'SHELXS-97 (Sheldrick, 2008)'
_diffrn_ambient_temperature 100(2)
_diffrn_measured_fraction_theta_full 0.999
_diffrn_measured_fraction_theta_max 0.999
_diffrn_measurement_device_type 'Bruker APEX-II CCD'
_diffrn_measurement_method '\f and \w scans'
_diffrn_radiation_monochromator graphite
_diffrn_radiation_source 'fine-focus sealed tube'
_diffrn_radiation_type MoK\a
_diffrn_radiation_wavelength 0.71073
_diffrn_reflns_av_R_equivalents 0.0374
_diffrn_reflns_av_sigmaI/netI 0.0357
_diffrn_reflns_limit_h_max 15
_diffrn_reflns_limit_h_min -15
_diffrn_reflns_limit_k_max 10
_diffrn_reflns_limit_k_min -10
_diffrn_reflns_limit_l_max 22
_diffrn_reflns_limit_l_min -22
_diffrn_reflns_number 16425
_diffrn_reflns_theta_full 26.00
_diffrn_reflns_theta_max 26.00
_diffrn_reflns_theta_min 2.54
_exptl_absorpt_coefficient_mu 0.290
_exptl_absorpt_correction_T_max 0.9744
_exptl_absorpt_correction_T_min 0.9104
_exptl_absorpt_correction_type multi-scan
_exptl_absorpt_process_details 'SADABS (Sheldrick, 2004)'
_exptl_crystal_colour colourless
_exptl_crystal_density_diffrn 1.399
_exptl_crystal_density_method 'not measured'
_exptl_crystal_description block
_exptl_crystal_F_000 884
_exptl_crystal_size_max 0.33
_exptl_crystal_size_mid 0.19
_exptl_crystal_size_min 0.09
_refine_diff_density_max 0.926
_refine_diff_density_min -0.588
_refine_diff_density_rms 0.052
_refine_ls_extinction_method none
_refine_ls_goodness_of_fit_ref 1.077
_refine_ls_hydrogen_treatment constr
_refine_ls_matrix_type full
_refine_ls_number_parameters 326
_refine_ls_number_reflns 3929
_refine_ls_number_restraints 13
_refine_ls_restrained_S_all 1.077
_refine_ls_R_factor_all 0.0667
_refine_ls_R_factor_gt 0.0469
_refine_ls_shift/su_max 0.000
_refine_ls_shift/su_mean 0.000
_refine_ls_structure_factor_coef Fsqd
_refine_ls_weighting_details 'calc w=1/[\s^2^(Fo^2^)+(0.0647P)^2^+0.7228P] where P=(Fo^2^+2Fc^2^)/3'
_refine_ls_weighting_scheme calc
_refine_ls_wR_factor_gt 0.1179
_refine_ls_wR_factor_ref 0.1261
_reflns_number_gt 3004
_reflns_number_total 3929
_reflns_threshold_expression >2\s(I)
_cod_data_source_file 4e.cif
_cod_data_source_block feka_93_monop
_cod_depositor_comments
;
The following automatic conversions were performed:

data item '_symmetry_cell_setting' value 'Monoclinic' was changed to
'monoclinic' in accordance with the
/home/saulius/struct/COD-crude-data/automatic-downloads/DataCite-retrospective/ACS/depositions/lib/dictionaries/cif_core.dic
dictionary named 'cif_core.dic' version 2.4.2 last updated on
2011-04-26.

Automatic conversion script
Id: cif_fix_values 6909 2019-04-08 15:41:33Z antanas 
;
_cod_original_sg_symbol_H-M 'P2(1)/c  '
_cod_database_code 4516429

loop_
_symmetry_equiv_pos_as_xyz
'x, y, z'
'-x, y+1/2, -z+1/2'
'-x, -y, -z'
'x, -y-1/2, z-1/2'

loop_
_atom_site_label
_atom_site_type_symbol
_atom_site_fract_x
_atom_site_fract_y
_atom_site_fract_z
_atom_site_U_iso_or_equiv
_atom_site_adp_type
_atom_site_occupancy
_atom_site_symmetry_multiplicity
_atom_site_calc_flag
_atom_site_refinement_flags
_atom_site_disorder_assembly
_atom_site_disorder_group
S1 S 0.24444(8) 0.55018(11) 0.14851(6) 0.0288(3) Uani 0.746(3) 1 d P A 1
C2 C 0.3833(4) 0.4071(5) 0.0745(3) 0.0276(11) Uani 0.746(3) 1 d P A 1
H2A H 0.4139 0.3386 0.0413 0.033 Uiso 0.746(3) 1 calc PR A 1
S1B S 0.4119(3) 0.3708(4) 0.0581(2) 0.0311(10) Uani 0.254(3) 1 d P A 2
C2B C 0.2769(11) 0.5205(15) 0.1292(8) 0.037(3) Uani 0.254(3) 1 d PU A 2
H2B H 0.2090 0.5565 0.1447 0.044 Uiso 0.254(3) 1 calc PR A 2
S2 S 0.24182(13) 0.14030(16) 0.17022(8) 0.0238(4) Uani 0.616(4) 1 d P A 1
C10 C 0.0711(6) 0.0994(9) 0.0893(4) 0.0304(17) Uani 0.616(4) 1 d P A 1
H10A H 0.0169 0.1133 0.0514 0.036 Uiso 0.616(4) 1 calc PR A 1
S2B S 0.0406(3) 0.0918(3) 0.06924(16) 0.0261(7) Uani 0.384(4) 1 d P A 2
C10B C 0.2006(9) 0.1335(11) 0.1562(6) 0.035(3) Uani 0.384(4) 1 d P A 2
H10B H 0.2632 0.1793 0.1785 0.042 Uiso 0.384(4) 1 calc PR A 2
O1 O 0.23278(12) 0.25441(15) -0.01902(7) 0.0254(3) Uani 1 1 d . . .
H1 H 0.2619 0.1714 -0.0087 0.038 Uiso 1 1 calc R . .
C1 C 0.27748(16) 0.4138(2) 0.08267(11) 0.0224(4) Uani 1 1 d U . .
C3 C 0.45062(18) 0.5086(2) 0.11847(11) 0.0268(5) Uani 1 1 d . . .
C4 C 0.56218(19) 0.5380(3) 0.12382(13) 0.0343(5) Uani 1 1 d . A .
H4 H 0.6108 0.4817 0.0955 0.041 Uiso 1 1 calc R . .
C5 C 0.60080(19) 0.6484(3) 0.17016(14) 0.0360(6) Uani 1 1 d . . .
H5 H 0.6764 0.6690 0.1735 0.043 Uiso 1 1 calc R A .
C6 C 0.5307(2) 0.7310(3) 0.21232(13) 0.0370(6) Uani 1 1 d . A .
H6 H 0.5592 0.8060 0.2447 0.044 Uiso 1 1 calc R . .
C7 C 0.4212(2) 0.7056(3) 0.20785(13) 0.0376(6) Uani 1 1 d . . .
H7 H 0.3736 0.7636 0.2361 0.045 Uiso 1 1 calc R A .
C8 C 0.38063(18) 0.5930(2) 0.16102(12) 0.0293(5) Uani 1 1 d . A .
C9 C 0.15682(16) 0.1908(2) 0.09620(11) 0.0213(4) Uani 1 1 d . . .
C11 C 0.06401(17) -0.0223(2) 0.14231(11) 0.0253(5) Uani 1 1 d . . .
C12 C -0.00939(19) -0.1380(3) 0.15442(14) 0.0363(6) Uani 1 1 d . A .
H12 H -0.0702 -0.1533 0.1216 0.044 Uiso 1 1 calc R . .
C13 C 0.0076(2) -0.2288(3) 0.21426(14) 0.0396(6) Uani 1 1 d . . .
H13 H -0.0421 -0.3076 0.2229 0.047 Uiso 1 1 calc R A .
C14 C 0.0963(2) -0.2079(2) 0.26281(13) 0.0354(6) Uani 1 1 d . A .
H14 H 0.1062 -0.2721 0.3042 0.042 Uiso 1 1 calc R . .
C15 C 0.16973(19) -0.0955(3) 0.25156(12) 0.0309(5) Uani 1 1 d . . .
H15 H 0.2302 -0.0813 0.2848 0.037 Uiso 1 1 calc R A .
C16 C 0.15415(17) -0.0024(2) 0.19036(12) 0.0249(5) Uani 1 1 d . A .
C17 C 0.18949(16) 0.3172(2) 0.04553(11) 0.0218(4) Uani 1 1 d . A .
C18 C 0.09034(16) 0.4122(2) 0.02171(11) 0.0205(4) Uani 1 1 d . . .
C19 C 0.01330(17) 0.4526(2) 0.07204(11) 0.0232(4) Uani 1 1 d . A .
H19 H 0.0221 0.4207 0.1217 0.028 Uiso 1 1 calc R . .
C20 C -0.07617(17) 0.5389(2) 0.05042(11) 0.0226(4) Uani 1 1 d . . .
H20 H -0.1282 0.5647 0.0853 0.027 Uiso 1 1 calc R A .
O1G O 0.3629(2) 1.0087(3) 0.99784(15) 0.0361(5) Uani 0.631(2) 1 d P B 1
C1G C 0.3975(11) 0.9895(11) 0.9246(6) 0.046(2) Uani 0.631(2) 1 d P B 1
H1G1 H 0.4614 0.9224 0.9249 0.056 Uiso 0.631(2) 1 calc PR B 1
H1G2 H 0.4188 1.0876 0.9043 0.056 Uiso 0.631(2) 1 calc PR B 1
O2G O 0.2804(3) 0.7808(3) 0.90463(17) 0.0574(8) Uani 0.631(2) 1 d P B 1
C2G C 0.3087(16) 0.924(2) 0.8780(13) 0.059(3) Uani 0.631(2) 1 d P B 1
H2G1 H 0.2446 0.9910 0.8780 0.071 Uiso 0.631(2) 1 calc PR B 1
H2G2 H 0.3320 0.9153 0.8268 0.071 Uiso 0.631(2) 1 calc PR B 1
C3G C 0.2494(13) 0.809(3) 0.9786(12) 0.057(3) Uani 0.631(2) 1 d P B 1
H3G1 H 0.2247 0.7139 1.0001 0.069 Uiso 0.631(2) 1 calc PR B 1
H3G2 H 0.1870 0.8791 0.9768 0.069 Uiso 0.631(2) 1 calc PR B 1
C4G C 0.3346(8) 0.8722(6) 1.0269(4) 0.0420(12) Uani 0.631(2) 1 d P B 1
H4G1 H 0.3080 0.8857 1.0771 0.050 Uiso 0.631(2) 1 calc PR B 1
H4G2 H 0.3982 0.8044 1.0298 0.050 Uiso 0.631(2) 1 calc PR B 1
O1GB O 0.4240(4) 0.8379(4) 0.9547(3) 0.0361(5) Uani 0.369(2) 1 d P B 2
O2GB O 0.2138(5) 0.9589(6) 0.9329(3) 0.0574(8) Uani 0.369(2) 1 d P B 2
C1GB C 0.4065(17) 0.958(2) 0.9065(10) 0.040(3) Uani 0.369(2) 1 d P B 2
H1G3 H 0.4587 0.9528 0.8667 0.048 Uiso 0.369(2) 1 calc PR B 2
H1G4 H 0.4188 1.0538 0.9332 0.048 Uiso 0.369(2) 1 calc PR B 2
C2GB C 0.291(3) 0.955(4) 0.873(2) 0.059(3) Uani 0.369(2) 1 d P B 2
H2G3 H 0.2790 1.0417 0.8404 0.071 Uiso 0.369(2) 1 calc PR B 2
H2G4 H 0.2799 0.8620 0.8441 0.071 Uiso 0.369(2) 1 calc PR B 2
C3GB C 0.225(3) 0.818(5) 0.978(2) 0.057(3) Uani 0.369(2) 1 d P B 2
H3G3 H 0.2169 0.7276 0.9469 0.069 Uiso 0.369(2) 1 calc PR B 2
H3G4 H 0.1710 0.8152 1.0167 0.069 Uiso 0.369(2) 1 calc PR B 2
C4GB C 0.3394(14) 0.8342(14) 1.0103(7) 0.0420(12) Uani 0.369(2) 1 d P B 2
H4G3 H 0.3441 0.9276 1.0397 0.050 Uiso 0.369(2) 1 calc PR B 2
H4G4 H 0.3546 0.7491 1.0442 0.050 Uiso 0.369(2) 1 calc PR B 2

loop_
_atom_site_aniso_label
_atom_site_aniso_U_11
_atom_site_aniso_U_22
_atom_site_aniso_U_33
_atom_site_aniso_U_23
_atom_site_aniso_U_13
_atom_site_aniso_U_12
S1 0.0228(5) 0.0286(5) 0.0357(6) -0.0104(3) 0.0084(4) -0.0003(3)
C2 0.031(3) 0.027(2) 0.025(2) -0.0001(16) 0.0045(17) 0.0074(17)
S1B 0.0249(19) 0.0316(19) 0.037(2) -0.0045(13) 0.0013(13) -0.0009(13)
C2B 0.034(5) 0.038(5) 0.040(5) -0.004(3) 0.015(4) 0.006(4)
S2 0.0246(9) 0.0220(5) 0.0242(6) 0.0071(4) -0.0035(6) -0.0018(5)
C10 0.032(4) 0.035(3) 0.024(4) -0.002(2) -0.004(2) 0.008(3)
S2B 0.0299(15) 0.0235(9) 0.0247(14) 0.0054(9) -0.0030(10) -0.0009(9)
C10B 0.025(5) 0.036(4) 0.043(6) -0.015(4) -0.007(4) -0.002(4)
O1 0.0303(8) 0.0237(8) 0.0224(8) 0.0004(6) 0.0047(6) 0.0079(6)
C1 0.0223(11) 0.0222(10) 0.0229(11) 0.0034(8) 0.0036(8) 0.0045(8)
C3 0.0327(12) 0.0249(11) 0.0225(11) 0.0056(8) -0.0011(9) 0.0018(9)
C4 0.0318(13) 0.0363(13) 0.0352(13) 0.0023(10) 0.0069(10) 0.0077(10)
C5 0.0251(12) 0.0446(14) 0.0381(14) 0.0091(11) -0.0034(10) -0.0040(10)
C6 0.0450(15) 0.0340(13) 0.0315(13) -0.0013(10) -0.0027(11) -0.0087(11)
C7 0.0434(15) 0.0340(13) 0.0364(13) -0.0032(10) 0.0115(11) 0.0043(11)
C8 0.0267(12) 0.0294(11) 0.0320(12) 0.0080(9) 0.0030(9) 0.0010(9)
C9 0.0212(11) 0.0204(10) 0.0223(11) 0.0023(8) 0.0008(8) 0.0042(8)
C11 0.0245(11) 0.0259(11) 0.0258(11) -0.0009(8) 0.0038(9) 0.0082(8)
C12 0.0277(12) 0.0376(13) 0.0436(15) -0.0069(10) 0.0018(11) -0.0029(10)
C13 0.0468(16) 0.0255(12) 0.0482(15) -0.0011(10) 0.0226(13) -0.0092(10)
C14 0.0514(16) 0.0260(11) 0.0299(12) 0.0066(9) 0.0159(11) 0.0105(10)
C15 0.0336(13) 0.0343(12) 0.0247(12) -0.0024(9) 0.0002(10) 0.0085(10)
C16 0.0265(11) 0.0217(10) 0.0271(11) -0.0025(8) 0.0075(9) 0.0015(8)
C17 0.0221(11) 0.0214(10) 0.0223(10) 0.0018(8) 0.0036(8) 0.0035(8)
C18 0.0214(10) 0.0180(10) 0.0222(10) 0.0029(8) 0.0021(8) 0.0008(8)
C19 0.0271(11) 0.0224(10) 0.0202(10) 0.0046(8) 0.0025(8) 0.0031(8)
C20 0.0240(11) 0.0206(10) 0.0237(11) 0.0021(8) 0.0052(8) 0.0021(8)
O1G 0.0392(13) 0.0252(11) 0.0440(14) 0.0014(9) 0.0028(11) 0.0098(9)
C1G 0.046(4) 0.038(4) 0.057(6) 0.015(4) 0.031(4) 0.016(3)
O2G 0.076(2) 0.0412(15) 0.0542(17) -0.0170(12) -0.0086(15) 0.0022(13)
C2G 0.079(7) 0.070(8) 0.028(3) -0.004(5) 0.004(4) 0.002(5)
C3G 0.038(8) 0.059(3) 0.075(2) 0.009(2) 0.014(5) -0.010(5)
C4G 0.079(3) 0.017(3) 0.030(4) -0.0027(19) 0.006(3) 0.008(3)
O1GB 0.0392(13) 0.0252(11) 0.0440(14) 0.0014(9) 0.0028(11) 0.0098(9)
O2GB 0.076(2) 0.0412(15) 0.0542(17) -0.0170(12) -0.0086(15) 0.0022(13)
C1GB 0.032(6) 0.043(7) 0.046(8) -0.005(5) 0.020(5) 0.008(5)
C2GB 0.079(7) 0.070(8) 0.028(3) -0.004(5) 0.004(4) 0.002(5)
C3GB 0.038(8) 0.059(3) 0.075(2) 0.009(2) 0.014(5) -0.010(5)
C4GB 0.079(3) 0.017(3) 0.030(4) -0.0027(19) 0.006(3) 0.008(3)

loop_
_atom_type_symbol
_atom_type_description
_atom_type_scat_dispersion_real
_atom_type_scat_dispersion_imag
_atom_type_scat_source
C C 0.0033 0.0016 'International Tables Vol C Tables 4.2.6.8 and 6.1.1.4'
H H 0.0000 0.0000 'International Tables Vol C Tables 4.2.6.8 and 6.1.1.4'
O O 0.0106 0.0060 'International Tables Vol C Tables 4.2.6.8 and 6.1.1.4'
S S 0.1246 0.1234 'International Tables Vol C Tables 4.2.6.8 and 6.1.1.4'

loop_
_geom_angle_atom_site_label_1
_geom_angle_atom_site_label_2
_geom_angle_atom_site_label_3
_geom_angle
_geom_angle_site_symmetry_1
C8 S1 C1 89.50(11) .
C1 C2 C3 117.2(4) .
C1 C2 H2A 121.4 .
C3 C2 H2A 121.4 .
C3 S1B C1 85.5(2) .
C1 C2B C8 122.7(11) .
C1 C2B H2B 118.6 .
C8 C2B H2B 118.6 .
C16 S2 C9 89.58(12) .
C9 C10 C11 117.4(5) .
C9 C10 H10A 121.3 .
C11 C10 H10A 121.3 .
C11 S2B C9 88.35(16) .
C9 C10B C16 121.1(8) .
C9 C10B H10B 119.4 .
C16 C10B H10B 119.4 .
C17 O1 H1 109.5 .
C2B C1 C2 98.1(6) .
C2B C1 C17 134.0(6) .
C2 C1 C17 127.9(3) .
C2 C1 S1 111.3(2) .
C17 C1 S1 120.71(15) .
C2B C1 S1B 111.1(6) .
C17 C1 S1B 114.96(18) .
S1 C1 S1B 124.25(17) .
C4 C3 C8 119.1(2) .
C4 C3 C2 134.1(3) .
C8 C3 C2 106.8(3) .
C4 C3 S1B 115.4(2) .
C8 C3 S1B 125.5(2) .
C5 C4 C3 119.6(2) .
C5 C4 H4 120.2 .
C3 C4 H4 120.2 .
C4 C5 C6 120.8(2) .
C4 C5 H5 119.6 .
C6 C5 H5 119.6 .
C7 C6 C5 121.0(2) .
C7 C6 H6 119.5 .
C5 C6 H6 119.5 .
C6 C7 C8 118.9(2) .
C6 C7 H7 120.6 .
C8 C7 H7 120.6 .
C7 C8 C3 120.7(2) .
C7 C8 C2B 144.1(6) .
C3 C8 C2B 95.1(6) .
C7 C8 S1 124.13(19) .
C3 C8 S1 115.19(18) .
C10B C9 C10 98.0(5) .
C10B C9 C17 133.5(5) .
C10 C9 C17 128.5(3) .
C10 C9 S2 111.5(3) .
C17 C9 S2 119.83(15) .
C10B C9 S2B 110.3(5) .
C17 C9 S2B 116.18(17) .
S2 C9 S2B 123.62(15) .
C12 C11 C16 119.9(2) .
C12 C11 C10 135.4(3) .
C16 C11 C10 104.6(3) .
C12 C11 S2B 118.6(2) .
C16 C11 S2B 121.51(19) .
C13 C12 C11 119.0(2) .
C13 C12 H12 120.5 .
C11 C12 H12 120.5 .
C12 C13 C14 121.2(2) .
C12 C13 H13 119.4 .
C14 C13 H13 119.4 .
C15 C14 C13 120.7(2) .
C15 C14 H14 119.7 .
C13 C14 H14 119.7 .
C14 C15 C16 118.9(2) .
C14 C15 H15 120.5 .
C16 C15 H15 120.5 .
C15 C16 C11 120.3(2) .
C15 C16 C10B 140.8(5) .
C11 C16 C10B 98.7(5) .
C15 C16 S2 122.91(18) .
C11 C16 S2 116.81(17) .
O1 C17 C1 107.71(16) .
O1 C17 C9 109.06(16) .
C1 C17 C9 110.57(16) .
O1 C17 C18 107.74(16) .
C1 C17 C18 111.04(16) .
C9 C17 C18 110.61(16) .
C20 C18 C19 118.58(18) 3_565
C20 C18 C17 120.54(18) 3_565
C19 C18 C17 120.87(18) .
C20 C19 C18 120.78(18) .
C20 C19 H19 119.6 .
C18 C19 H19 119.6 .
C18 C20 C19 120.64(19) 3_565
C18 C20 H20 119.7 3_565
C19 C20 H20 119.7 .
C4G O1G C1G 110.1(5) .
O1G C1G C2G 110.0(12) .
O1G C1G H1G1 109.7 .
C2G C1G H1G1 109.7 .
O1G C1G H1G2 109.7 .
C2G C1G H1G2 109.7 .
H1G1 C1G H1G2 108.2 .
C2G O2G C3G 103.9(13) .
O2G C2G C1G 110.3(13) .
O2G C2G H2G1 109.6 .
C1G C2G H2G1 109.6 .
O2G C2G H2G2 109.6 .
C1G C2G H2G2 109.6 .
H2G1 C2G H2G2 108.1 .
O2G C3G C4G 114.9(12) .
O2G C3G H3G1 108.5 .
C4G C3G H3G1 108.5 .
O2G C3G H3G2 108.5 .
C4G C3G H3G2 108.5 .
H3G1 C3G H3G2 107.5 .
O1G C4G C3G 107.2(10) .
O1G C4G H4G1 110.3 .
C3G C4G H4G1 110.3 .
O1G C4G H4G2 110.3 .
C3G C4G H4G2 110.3 .
H4G1 C4G H4G2 108.5 .
C1GB O1GB C4GB 110.6(9) .
C2GB O2GB C3GB 109.4(19) .
O1GB C1GB C2GB 110(2) .
O1GB C1GB H1G3 109.6 .
C2GB C1GB H1G3 109.6 .
O1GB C1GB H1G4 109.6 .
C2GB C1GB H1G4 109.6 .
H1G3 C1GB H1G4 108.1 .
O2GB C2GB C1GB 109(3) .
O2GB C2GB H2G3 109.8 .
C1GB C2GB H2G3 109.8 .
O2GB C2GB H2G4 109.8 .
C1GB C2GB H2G4 109.8 .
H2G3 C2GB H2G4 108.2 .
O2GB C3GB C4GB 101(2) .
O2GB C3GB H3G3 111.5 .
C4GB C3GB H3G3 111.5 .
O2GB C3GB H3G4 111.5 .
C4GB C3GB H3G4 111.5 .
H3G3 C3GB H3G4 109.3 .
O1GB C4GB C3GB 114.0(18) .
O1GB C4GB H4G3 108.8 .
C3GB C4GB H4G3 108.8 .
O1GB C4GB H4G4 108.8 .
C3GB C4GB H4G4 108.8 .
H4G3 C4GB H4G4 107.7 .

loop_
_geom_bond_atom_site_label_1
_geom_bond_atom_site_label_2
_geom_bond_distance
_geom_bond_site_symmetry_2
S1 C8 1.728(2) .
S1 C1 1.768(2) .
C2 C1 1.321(5) .
C2 C3 1.447(5) .
C2 H2A 0.9500 .
S1B C3 1.703(4) .
S1B C1 1.776(4) .
C2B C1 1.275(15) .
C2B C8 1.526(13) .
C2B H2B 0.9500 .
S2 C16 1.719(2) .
S2 C9 1.733(2) .
C10 C9 1.336(8) .
C10 C11 1.457(8) .
C10 H10A 0.9500 .
S2B C11 1.690(3) .
S2B C9 1.737(3) .
C10B C9 1.303(11) .
C10B C16 1.488(11) .
C10B H10B 0.9500 .
O1 C17 1.426(2) .
O1 H1 0.8400 .
C1 C17 1.522(3) .
C3 C4 1.400(3) .
C3 C8 1.403(3) .
C4 C5 1.370(3) .
C4 H4 0.9500 .
C5 C6 1.391(3) .
C5 H5 0.9500 .
C6 C7 1.368(3) .
C6 H6 0.9500 .
C7 C8 1.397(3) .
C7 H7 0.9500 .
C9 C17 1.522(3) .
C11 C12 1.396(3) .
C11 C16 1.397(3) .
C12 C13 1.367(3) .
C12 H12 0.9500 .
C13 C14 1.391(4) .
C13 H13 0.9500 .
C14 C15 1.371(3) .
C14 H14 0.9500 .
C15 C16 1.397(3) .
C15 H15 0.9500 .
C17 C18 1.535(3) .
C18 C20 1.389(3) 3_565
C18 C19 1.395(3) .
C19 C20 1.389(3) .
C19 H19 0.9500 .
C20 C18 1.389(3) 3_565
C20 H20 0.9500 .
O1G C4G 1.378(8) .
O1G C1G 1.428(9) .
C1G C2G 1.48(3) .
C1G H1G1 0.9900 .
C1G H1G2 0.9900 .
O2G C2G 1.416(19) .
O2G C3G 1.44(2) .
C2G H2G1 0.9900 .
C2G H2G2 0.9900 .
C3G C4G 1.46(2) .
C3G H3G1 0.9900 .
C3G H3G2 0.9900 .
C4G H4G1 0.9900 .
C4G H4G2 0.9900 .
O1GB C1GB 1.40(2) .
O1GB C4GB 1.485(16) .
O2GB C2GB 1.47(4) .
O2GB C3GB 1.50(4) .
C1GB C2GB 1.52(5) .
C1GB H1G3 0.9900 .
C1GB H1G4 0.9900 .
C2GB H2G3 0.9900 .
C2GB H2G4 0.9900 .
C3GB C4GB 1.52(4) .
C3GB H3G3 0.9900 .
C3GB H3G4 0.9900 .
C4GB H4G3 0.9900 .
C4GB H4G4 0.9900 .

loop_
_geom_hbond_atom_site_label_D
_geom_hbond_atom_site_label_H
_geom_hbond_atom_site_label_A
_geom_hbond_distance_DH
_geom_hbond_distance_HA
_geom_hbond_distance_DA
_geom_hbond_angle_DHA
_geom_hbond_site_symmetry_A
O1 H1 O1G 0.84 1.91 2.726(3) 162.4 1_544
O1 H1 O2GB 0.84 2.24 2.783(5) 122.5 1_544
C4 H4 O2G 0.95 2.70 3.493(4) 141.6 3_666
C5 H5 S2 0.95 2.99 3.429(3) 109.7 2_655
C7 H7 C15 0.95 2.84 3.689(3) 149.9 1_565
C20 H20 O1 0.95 2.37 2.714(2) 101.1 3_565
C1G H1G1 O1G 0.99 2.61 3.223(15) 120.3 3_677
C13 H13 Cg6 0.95 2.83 3.758(2) 166.8 2_545
C1G H1G2 Cg5 0.99 2.65 3.594(11) 159.1 3_676
C4G H4G1 Cg4 0.99 2.98 3.722(7) 132.8 1_566
C4GB H4G4 Cg3 0.99 2.63 3.598(15) 164.6 1_556

loop_
_geom_torsion_atom_site_label_1
_geom_torsion_atom_site_label_2
_geom_torsion_atom_site_label_3
_geom_torsion_atom_site_label_4
_geom_torsion
_geom_torsion_site_symmetry_1
_geom_torsion_site_symmetry_4
C8 C2B C1 C2 -3.2(10) . .
C8 C2B C1 C17 176.4(4) . .
C8 C2B C1 S1 168(3) . .
C8 C2B C1 S1B -2.9(12) . .
C3 C2 C1 C2B 1.8(7) . .
C3 C2 C1 C17 -177.8(2) . .
C3 C2 C1 S1 -0.4(4) . .
C3 C2 C1 S1B -176.6(18) . .
C8 S1 C1 C2B -9(3) . .
C8 S1 C1 C2 0.5(3) . .
C8 S1 C1 C17 178.13(17) . .
C8 S1 C1 S1B 1.6(2) . .
C3 S1B C1 C2B 0.9(7) . .
C3 S1B C1 C2 2.6(13) . .
C3 S1B C1 C17 -178.46(17) . .
C3 S1B C1 S1 -1.7(3) . .
C1 C2 C3 C4 -177.7(3) . .
C1 C2 C3 C8 0.0(4) . .
C1 C2 C3 S1B 177.5(13) . .
C1 S1B C3 C4 -177.88(19) . .
C1 S1B C3 C8 1.3(3) . .
C1 S1B C3 C2 -1.6(9) . .
C8 C3 C4 C5 -0.2(3) . .
C2 C3 C4 C5 177.4(3) . .
S1B C3 C4 C5 179.0(2) . .
C3 C4 C5 C6 0.5(3) . .
C4 C5 C6 C7 -1.0(4) . .
C5 C6 C7 C8 1.2(4) . .
C6 C7 C8 C3 -0.9(3) . .
C6 C7 C8 C2B -174.5(8) . .
C6 C7 C8 S1 -178.91(18) . .
C4 C3 C8 C7 0.4(3) . .
C2 C3 C8 C7 -177.8(3) . .
S1B C3 C8 C7 -178.8(2) . .
C4 C3 C8 C2B 176.6(5) . .
C2 C3 C8 C2B -1.5(5) . .
S1B C3 C8 C2B -2.5(5) . .
C4 C3 C8 S1 178.58(17) . .
C2 C3 C8 S1 0.4(3) . .
S1B C3 C8 S1 -0.5(3) . .
C1 C2B C8 C7 177.8(4) . .
C1 C2B C8 C3 3.3(10) . .
C1 C2B C8 S1 -172(2) . .
C1 S1 C8 C7 177.6(2) . .
C1 S1 C8 C3 -0.57(18) . .
C1 S1 C8 C2B 5.1(14) . .
C16 C10B C9 C10 4.2(9) . .
C16 C10B C9 C17 -173.9(4) . .
C16 C10B C9 S2 -162(3) . .
C16 C10B C9 S2B 2.7(9) . .
C11 C10 C9 C10B -3.9(7) . .
C11 C10 C9 C17 174.4(3) . .
C11 C10 C9 S2 -0.4(7) . .
C11 C10 C9 S2B 169(3) . .
C16 S2 C9 C10B 13(2) . .
C16 S2 C9 C10 -1.4(4) . .
C16 S2 C9 C17 -176.68(16) . .
C16 S2 C9 S2B -3.9(2) . .
C11 S2B C9 C10B -1.1(5) . .
C11 S2B C9 C10 -8.0(19) . .
C11 S2B C9 C17 176.23(17) . .
C11 S2B C9 S2 3.3(2) . .
C9 C10 C11 C12 179.7(3) . .
C9 C10 C11 C16 2.4(7) . .
C9 C10 C11 S2B -172.1(19) . .
C9 S2B C11 C12 178.86(19) . .
C9 S2B C11 C16 -0.8(3) . .
C9 S2B C11 C10 5.4(13) . .
C16 C11 C12 C13 1.1(3) . .
C10 C11 C12 C13 -175.9(5) . .
S2B C11 C12 C13 -178.6(2) . .
C11 C12 C13 C14 -0.1(3) . .
C12 C13 C14 C15 -0.4(4) . .
C13 C14 C15 C16 -0.2(3) . .
C14 C15 C16 C11 1.2(3) . .
C14 C15 C16 C10B 174.9(7) . .
C14 C15 C16 S2 -179.16(17) . .
C12 C11 C16 C15 -1.6(3) . .
C10 C11 C16 C15 176.2(4) . .
S2B C11 C16 C15 178.1(2) . .
C12 C11 C16 C10B -177.6(4) . .
C10 C11 C16 C10B 0.2(5) . .
S2B C11 C16 C10B 2.1(5) . .
C12 C11 C16 S2 178.68(17) . .
C10 C11 C16 S2 -3.5(4) . .
S2B C11 C16 S2 -1.6(3) . .
C9 C10B C16 C15 -177.5(4) . .
C9 C10B C16 C11 -3.0(9) . .
C9 C10B C16 S2 166(2) . .
C9 S2 C16 C15 -176.68(19) . .
C9 S2 C16 C11 3.01(18) . .
C9 S2 C16 C10B -8.7(13) . .
C2B C1 C17 O1 159.7(8) . .
C2 C1 C17 O1 -20.8(4) . .
S1 C1 C17 O1 162.05(13) . .
S1B C1 C17 O1 -21.1(2) . .
C2B C1 C17 C9 -81.2(8) . .
C2 C1 C17 C9 98.3(3) . .
S1 C1 C17 C9 -78.88(19) . .
S1B C1 C17 C9 98.0(2) . .
C2B C1 C17 C18 42.0(8) . .
C2 C1 C17 C18 -138.6(3) . .
S1 C1 C17 C18 44.3(2) . .
S1B C1 C17 C18 -138.8(2) . .
C10B C9 C17 O1 103.2(7) . .
C10 C9 C17 O1 -74.5(5) . .
S2 C9 C17 O1 99.98(18) . .
S2B C9 C17 O1 -73.3(2) . .
C10B C9 C17 C1 -15.1(7) . .
C10 C9 C17 C1 167.3(5) . .
S2 C9 C17 C1 -18.3(2) . .
S2B C9 C17 C1 168.46(18) . .
C10B C9 C17 C18 -138.5(7) . .
C10 C9 C17 C18 43.9(5) . .
S2 C9 C17 C18 -141.71(16) . .
S2B C9 C17 C18 45.0(2) . .
O1 C17 C18 C20 -19.1(2) . 3_565
C1 C17 C18 C20 98.6(2) . 3_565
C9 C17 C18 C20 -138.27(19) . 3_565
O1 C17 C18 C19 161.59(18) . .
C1 C17 C18 C19 -80.7(2) . .
C9 C17 C18 C19 42.5(2) . .
C20 C18 C19 C20 0.5(3) 3_565 .
C17 C18 C19 C20 179.78(18) . .
C18 C19 C20 C18 -0.5(3) . 3_565
C4G O1G C1G C2G 60.2(11) . .
C3G O2G C2G C1G 58.8(14) . .
O1G C1G C2G O2G -61.7(14) . .
C2G O2G C3G C4G -61.2(16) . .
C1G O1G C4G C3G -57.8(11) . .
O2G C3G C4G O1G 61.7(15) . .
C4GB O1GB C1GB C2GB -53.2(19) . .
C3GB O2GB C2GB C1GB -65(3) . .
O1GB C1GB C2GB O2GB 58(2) . .
C2GB O2GB C3GB C4GB 64(3) . .
C1GB O1GB C4GB C3GB 60(2) . .
O2GB C3GB C4GB O1GB -62(2) . .
